data_4022474
loop_
_publ_author_name
'Fabrizio Lo Galbo'
'Ernesto G. Occhiato'
'Antonio Guarna'
'Cristina Faggi'

_publ_section_title
;
 Preparation and Cycloaddition Reactions of Enantiopure
 2-(N-Acylamino)-1,3-dienes for the Synthesis of
 Octahydroquinoline Derivatives
;
_journal_name_full 'Journal of Organic Chemistry'
_journal_page_first 6360
_journal_page_last 6368
_journal_paper_doi 10.1021/jo0344687
_journal_volume 68
_journal_year 2003
_chemical_formula_sum 'C32 H34 N2 O2'
_chemical_formula_weight 478.61
_chemical_name_systematic
;
4aR,6R,7R-2-Oxo-7-phenyl-1-(R)-(1-phenyl-ethyl)-
1,2,3,4,4a,5,6,7-octahydro-quinoline-6-carboxylic
acid S-(1-phenyl-ethyl)-amide
;
_space_group_IT_number 4
_symmetry_cell_setting monoclinic
_symmetry_space_group_name_Hall 'P 2yb'
_symmetry_space_group_name_H-M 'P 1 21 1'
_atom_sites_solution_hydrogens geom
_atom_sites_solution_primary direct
_atom_sites_solution_secondary difmap
_audit_creation_method SHELXL-97
_cell_angle_alpha 90.00(1)
_cell_angle_beta 114.60(1)
_cell_angle_gamma 90.00(2)
_cell_formula_units_Z 2
_cell_length_a 10.191(1)
_cell_length_b 13.857(2)
_cell_length_c 10.568(1)
_cell_measurement_reflns_used 20
_cell_measurement_temperature 293(2)
_cell_volume 1356.9(3)
_computing_cell_refinement 'Siemens P4'
_computing_data_collection 'Siemens P4'
_computing_data_reduction 'Siemens P4'
_computing_molecular_graphics Ortep3
_computing_publication_material Ciftab
_computing_structure_refinement 'SHELXL-97 (Sheldrick, 1997)'
_computing_structure_solution 'SIR97 (Altomare 1997)'
_diffrn_ambient_temperature 293(2)
_diffrn_measured_fraction_theta_full 0.993
_diffrn_measured_fraction_theta_max 0.993
_diffrn_measurement_device_type 'Siemens P4'
_diffrn_measurement_method 'profile data from theta\2theta'
_diffrn_radiation_monochromator graphite
_diffrn_radiation_source 'fine-focus sealed tube'
_diffrn_radiation_type CuK\a
_diffrn_radiation_wavelength 1.54178
_diffrn_reflns_av_R_equivalents 0.0485
_diffrn_reflns_av_sigmaI/netI 0.0402
_diffrn_reflns_limit_h_max 1
_diffrn_reflns_limit_h_min -11
_diffrn_reflns_limit_k_max 15
_diffrn_reflns_limit_k_min -1
_diffrn_reflns_limit_l_max 11
_diffrn_reflns_limit_l_min -11
_diffrn_reflns_number 2686
_diffrn_reflns_theta_full 60.00
_diffrn_reflns_theta_max 60.00
_diffrn_reflns_theta_min 4.60
_diffrn_standards_decay_% 50
_diffrn_standards_number 3
_exptl_absorpt_coefficient_mu 0.568
_exptl_crystal_colour colourless
_exptl_crystal_density_diffrn 1.171
_exptl_crystal_density_method 'not measured'
_exptl_crystal_F_000 512
_exptl_crystal_size_mid 0.6
_refine_diff_density_max 0.247
_refine_diff_density_min -0.169
_refine_diff_density_rms 0.042
_refine_ls_abs_structure_details 'Flack H D (1983), Acta Cryst. A39, 876-881'
_refine_ls_abs_structure_Flack 0.1(5)
_refine_ls_extinction_coef 0.0040(14)
_refine_ls_extinction_expression Fc^*^=kFc[1+0.001xFc^2^\l^3^/sin(2\q)]^-1/4^
_refine_ls_extinction_method SHELXL
_refine_ls_goodness_of_fit_ref 0.705
_refine_ls_hydrogen_treatment mixed
_refine_ls_matrix_type full
_refine_ls_number_parameters 355
_refine_ls_number_reflns 2289
_refine_ls_number_restraints 1
_refine_ls_restrained_S_all 0.705
_refine_ls_R_factor_all 0.0569
_refine_ls_R_factor_gt 0.0547
_refine_ls_shift/su_max 0.003
_refine_ls_shift/su_mean 0.001
_refine_ls_structure_factor_coef Fsqd
_refine_ls_weighting_details 'calc w=1/[\s^2^(Fo^2^)+(0.1975P)^2^+0.4088P] where P=(Fo^2^+2Fc^2^)/3'
_refine_ls_weighting_scheme calc
_refine_ls_wR_factor_gt 0.1581
_refine_ls_wR_factor_ref 0.1629
_reflns_number_gt 2153
_reflns_number_total 2289
_reflns_threshold_expression >2sigma(I)
_cod_data_source_file jo0344687si20030415_124803.cif
_cod_data_source_block logalbo4-20b
_cod_original_sg_symbol_H-M 'P 21'
_cod_database_code 4022474

loop_
_symmetry_equiv_pos_as_xyz
'x, y, z'
'-x, y+1/2, -z'

loop_
_atom_site_label
_atom_site_type_symbol
_atom_site_fract_x
_atom_site_fract_y
_atom_site_fract_z
_atom_site_U_iso_or_equiv
_atom_site_adp_type
_atom_site_occupancy
_atom_site_symmetry_multiplicity
_atom_site_calc_flag
_atom_site_refinement_flags
O1 O 0.7919(3) 0.0024(3) 1.0404(2) 0.0711(9) Uani 1 1 d .
O2 O 0.2541(3) 0.3566(3) 0.4073(3) 0.0722(9) Uani 1 1 d .
N1 N 0.8345(3) -0.0803(3) 0.8788(3) 0.0589(9) Uani 1 1 d .
HN H 0.799(4) -0.099(4) 0.794(5) 0.058(12) Uiso 1 1 d .
N2 N 0.3198(3) 0.2467(2) 0.5828(3) 0.0508(7) Uani 1 1 d .
C1 C 0.6377(4) 0.0368(3) 0.8012(4) 0.0498(9) Uani 1 1 d .
H1 H 0.619(4) 0.006(3) 0.712(4) 0.040(9) Uiso 1 1 d .
C2 C 0.6873(4) 0.1406(3) 0.8010(4) 0.0554(9) Uani 1 1 d .
H2A H 0.7752 0.1401 0.7864 0.099(4) Uiso 1 1 calc R
H2B H 0.7101 0.1688 0.8917 0.099(4) Uiso 1 1 calc R
C3 C 0.5761(4) 0.2043(3) 0.6900(4) 0.0562(10) Uani 1 1 d .
H3 H 0.593(4) 0.279(3) 0.720(4) 0.049(10) Uiso 1 1 d .
C4 C 0.5768(5) 0.2009(4) 0.5460(5) 0.0713(13) Uani 1 1 d .
H4A H 0.6731 0.2140 0.5531 0.099(4) Uiso 1 1 calc R
H4B H 0.5479 0.1374 0.5053 0.099(4) Uiso 1 1 calc R
C5 C 0.4725(5) 0.2763(5) 0.4557(5) 0.0858(17) Uani 1 1 d .
H5A H 0.5251 0.3363 0.4674 0.099(4) Uiso 1 1 calc R
H5B H 0.4414 0.2567 0.3595 0.099(4) Uiso 1 1 calc R
C6 C 0.3415(4) 0.2964(3) 0.4796(4) 0.0569(10) Uani 1 1 d .
C7 C 0.4276(4) 0.1825(3) 0.6729(3) 0.0473(8) Uani 1 1 d .
C8 C 0.3943(4) 0.1091(3) 0.7370(4) 0.0484(8) Uani 1 1 d .
H8 H 0.306(4) 0.103(3) 0.729(4) 0.035(8) Uiso 1 1 d .
C9 C 0.5017(4) 0.0367(3) 0.8283(4) 0.0489(8) Uani 1 1 d .
H9 H 0.536(5) 0.056(4) 0.926(5) 0.061(12) Uiso 1 1 d .
C10 C 0.4347(4) -0.0628(3) 0.8124(4) 0.0529(9) Uani 1 1 d .
C11 C 0.4896(6) -0.1265(4) 0.9222(6) 0.0816(15) Uani 1 1 d .
H11 H 0.5653 -0.1071 1.0045 0.099(4) Uiso 1 1 calc R
C12 C 0.4343(7) -0.2190(5) 0.9125(8) 0.108(2) Uani 1 1 d .
H12 H 0.4757 -0.2617 0.9865 0.099(4) Uiso 1 1 calc R
C13 C 0.3210(7) -0.2475(5) 0.7964(9) 0.105(2) Uani 1 1 d .
H13 H 0.2824 -0.3089 0.7913 0.099(4) Uiso 1 1 calc R
C14 C 0.2632(6) -0.1856(5) 0.6862(7) 0.0884(18) Uani 1 1 d .
H14 H 0.1858 -0.2057 0.6058 0.099(4) Uiso 1 1 calc R
C15 C 0.3182(4) -0.0931(4) 0.6924(5) 0.0658(12) Uani 1 1 d .
H15 H 0.2773 -0.0516 0.6169 0.099(4) Uiso 1 1 calc R
C16 C 0.7605(3) -0.0161(3) 0.9179(3) 0.0513(9) Uani 1 1 d .
C17 C 0.9566(5) -0.1341(4) 0.9812(5) 0.0711(13) Uani 1 1 d .
H17 H 0.921(5) -0.143(4) 1.047(5) 0.068(13) Uiso 1 1 d .
C18 C 0.9845(7) -0.2208(5) 0.9095(7) 0.103(2) Uani 1 1 d .
H18A H 0.8982 -0.2587 0.8685 0.099(4) Uiso 1 1 calc R
H18B H 1.0602 -0.2591 0.9762 0.099(4) Uiso 1 1 calc R
H18C H 1.0130 -0.1996 0.8381 0.099(4) Uiso 1 1 calc R
C19 C 1.0871(4) -0.0704(4) 1.0495(4) 0.0691(13) Uani 1 1 d .
C20 C 1.1604(6) -0.0672(6) 1.1910(5) 0.0961(18) Uani 1 1 d .
H20 H 1.1270 -0.1033 1.2459 0.099(4) Uiso 1 1 calc R
C21 C 1.2825(8) -0.0117(8) 1.2541(7) 0.122(3) Uani 1 1 d .
H21 H 1.3290 -0.0097 1.3507 0.099(4) Uiso 1 1 calc R
C22 C 1.3354(7) 0.0396(8) 1.1777(9) 0.123(3) Uani 1 1 d .
H22 H 1.4205 0.0745 1.2212 0.099(4) Uiso 1 1 calc R
C23 C 1.2637(8) 0.0401(9) 1.0358(8) 0.132(3) Uani 1 1 d .
H23 H 1.2973 0.0776 0.9825 0.099(4) Uiso 1 1 calc R
C24 C 1.1405(6) -0.0155(7) 0.9720(6) 0.105(2) Uani 1 1 d .
H24 H 1.0929 -0.0160 0.8755 0.099(4) Uiso 1 1 calc R
C25 C 0.1863(4) 0.2657(3) 0.5977(4) 0.0498(8) Uani 1 1 d .
H25 H 0.144(5) 0.320(4) 0.545(4) 0.053(11) Uiso 1 1 d .
C26 C 0.2157(5) 0.3028(4) 0.7424(4) 0.0682(11) Uani 1 1 d .
H26A H 0.2805 0.3568 0.7642 0.099(4) Uiso 1 1 calc R
H26B H 0.2586 0.2524 0.8093 0.099(4) Uiso 1 1 calc R
H26C H 0.1267 0.3227 0.7450 0.099(4) Uiso 1 1 calc R
C27 C 0.0825(4) 0.1797(3) 0.5502(4) 0.0485(8) Uani 1 1 d .
C28 C 0.0560(5) 0.1370(3) 0.4246(4) 0.0618(10) Uani 1 1 d .
H28 H 0.1070 0.1572 0.3740 0.099(4) Uiso 1 1 calc R
C29 C -0.0463(6) 0.0637(4) 0.3719(5) 0.0780(13) Uani 1 1 d .
H29 H -0.0654 0.0362 0.2858 0.099(4) Uiso 1 1 calc R
C30 C -0.1181(6) 0.0328(4) 0.4483(6) 0.0811(14) Uani 1 1 d .
H30 H -0.1874 -0.0154 0.4129 0.099(4) Uiso 1 1 calc R
C31 C -0.0899(5) 0.0714(4) 0.5754(6) 0.0774(13) Uani 1 1 d .
H31 H -0.1361 0.0477 0.6286 0.099(4) Uiso 1 1 calc R
C32 C 0.0082(4) 0.1464(4) 0.6248(5) 0.0636(11) Uani 1 1 d .
H32 H 0.0243 0.1748 0.7097 0.099(4) Uiso 1 1 calc R

loop_
_atom_site_aniso_label
_atom_site_aniso_U_11
_atom_site_aniso_U_22
_atom_site_aniso_U_33
_atom_site_aniso_U_23
_atom_site_aniso_U_13
_atom_site_aniso_U_12
O1 0.0598(15) 0.107(3) 0.0344(13) -0.0053(16) 0.0076(11) 0.0150(17)
O2 0.0874(19) 0.070(2) 0.0618(17) 0.0245(16) 0.0337(15) 0.0195(18)
N1 0.0513(17) 0.077(2) 0.0374(16) 0.0037(17) 0.0075(13) 0.0190(18)
N2 0.0546(15) 0.0501(17) 0.0442(15) 0.0081(15) 0.0172(13) 0.0038(15)
C1 0.0437(17) 0.057(2) 0.0377(18) -0.0039(17) 0.0061(13) -0.0003(17)
C2 0.0401(17) 0.063(2) 0.055(2) -0.0033(19) 0.0117(16) -0.0048(18)
C3 0.0527(19) 0.055(2) 0.058(2) 0.003(2) 0.0205(17) -0.0010(19)
C4 0.062(2) 0.092(3) 0.069(3) 0.018(3) 0.037(2) 0.011(2)
C5 0.077(3) 0.110(5) 0.080(3) 0.036(3) 0.043(3) 0.011(3)
C6 0.066(2) 0.054(2) 0.0453(19) 0.0089(19) 0.0184(17) 0.002(2)
C7 0.0515(17) 0.047(2) 0.0397(18) 0.0026(16) 0.0153(15) 0.0053(16)
C8 0.0405(18) 0.056(2) 0.0449(19) 0.0042(17) 0.0141(15) 0.0023(16)
C9 0.0471(18) 0.052(2) 0.0370(18) -0.0008(16) 0.0075(14) -0.0013(17)
C10 0.0432(17) 0.056(2) 0.054(2) -0.0021(19) 0.0147(15) -0.0031(17)
C11 0.077(3) 0.061(3) 0.079(3) 0.020(3) 0.005(2) -0.005(2)
C12 0.096(4) 0.066(3) 0.136(6) 0.035(4) 0.021(4) -0.014(3)
C13 0.097(4) 0.058(3) 0.165(7) 0.000(4) 0.062(4) -0.012(3)
C14 0.067(3) 0.096(4) 0.103(4) -0.042(4) 0.036(3) -0.035(3)
C15 0.055(2) 0.081(3) 0.056(2) -0.018(2) 0.0184(18) -0.013(2)
C16 0.0375(16) 0.068(2) 0.0399(18) -0.0022(18) 0.0073(14) 0.0013(17)
C17 0.059(2) 0.090(3) 0.055(2) 0.018(2) 0.015(2) 0.024(2)
C18 0.095(4) 0.086(4) 0.102(4) 0.006(3) 0.014(3) 0.042(3)
C19 0.049(2) 0.101(4) 0.054(2) 0.003(3) 0.0181(17) 0.021(2)
C20 0.090(3) 0.127(5) 0.052(3) 0.004(3) 0.010(2) 0.014(4)
C21 0.102(4) 0.165(8) 0.069(3) -0.017(5) 0.007(3) 0.001(5)
C22 0.074(3) 0.176(9) 0.112(5) -0.037(6) 0.030(4) -0.013(5)
C23 0.101(4) 0.199(10) 0.109(5) -0.006(6) 0.056(4) -0.037(6)
C24 0.073(3) 0.169(7) 0.075(3) -0.002(4) 0.032(3) -0.020(4)
C25 0.0527(19) 0.046(2) 0.0460(19) -0.0010(17) 0.0163(16) 0.0013(17)
C26 0.083(3) 0.063(3) 0.053(2) -0.008(2) 0.022(2) 0.007(2)
C27 0.0447(17) 0.0468(19) 0.050(2) 0.0035(16) 0.0156(15) 0.0066(15)
C28 0.075(2) 0.059(2) 0.043(2) -0.0026(18) 0.0164(18) -0.004(2)
C29 0.089(3) 0.061(3) 0.061(2) -0.016(2) 0.009(2) -0.004(3)
C30 0.069(3) 0.059(3) 0.100(4) 0.000(3) 0.020(3) -0.009(2)
C31 0.065(2) 0.071(3) 0.100(4) 0.008(3) 0.038(3) -0.006(2)
C32 0.058(2) 0.071(3) 0.068(2) 0.004(2) 0.0321(19) 0.007(2)

loop_
_atom_type_symbol
_atom_type_description
_atom_type_scat_dispersion_real
_atom_type_scat_dispersion_imag
_atom_type_scat_source
C C 0.0181 0.0091 'International Tables Vol C Tables 4.2.6.8 and 6.1.1.4'
H H 0.0000 0.0000 'International Tables Vol C Tables 4.2.6.8 and 6.1.1.4'
N N 0.0311 0.0180 'International Tables Vol C Tables 4.2.6.8 and 6.1.1.4'
O O 0.0492 0.0322 'International Tables Vol C Tables 4.2.6.8 and 6.1.1.4'

loop_
_geom_angle_atom_site_label_1
_geom_angle_atom_site_label_2
_geom_angle_atom_site_label_3
_geom_angle
C16 N1 C17 121.6(3)
C16 N1 HN 118(3)
C17 N1 HN 119(3)
C6 N2 C7 120.3(3)
C6 N2 C25 117.3(3)
C7 N2 C25 122.3(3)
C2 C1 C9 109.2(3)
C2 C1 C16 107.1(3)
C9 C1 C16 110.5(3)
C2 C1 H1 110(2)
C9 C1 H1 111(2)
C16 C1 H1 109(2)
C1 C2 C3 114.0(3)
C1 C2 H2A 108.8
C3 C2 H2A 108.8
C1 C2 H2B 108.8
C3 C2 H2B 108.8
H2A C2 H2B 107.7
C7 C3 C4 107.6(3)
C7 C3 C2 111.8(3)
C4 C3 C2 116.0(4)
C7 C3 H3 105(2)
C4 C3 H3 105(2)
C2 C3 H3 110(2)
C5 C4 C3 108.3(4)
C5 C4 H4A 110.0
C3 C4 H4A 110.0
C5 C4 H4B 110.0
C3 C4 H4B 110.0
H4A C4 H4B 108.4
C6 C5 C4 117.9(4)
C6 C5 H5A 107.8
C4 C5 H5A 107.8
C6 C5 H5B 107.8
C4 C5 H5B 107.8
H5A C5 H5B 107.2
O2 C6 N2 121.1(3)
O2 C6 C5 119.5(4)
N2 C6 C5 119.4(4)
C8 C7 N2 121.6(3)
C8 C7 C3 123.6(3)
N2 C7 C3 114.8(3)
C7 C8 C9 124.1(3)
C7 C8 H8 120(2)
C9 C8 H8 116(2)
C8 C9 C10 111.2(3)
C8 C9 C1 110.7(3)
C10 C9 C1 112.5(3)
C8 C9 H9 110(3)
C10 C9 H9 108(3)
C1 C9 H9 104(3)
C11 C10 C15 117.9(4)
C11 C10 C9 118.9(4)
C15 C10 C9 123.3(4)
C10 C11 C12 121.3(5)
C10 C11 H11 119.3
C12 C11 H11 119.3
C13 C12 C11 120.4(6)
C13 C12 H12 119.8
C11 C12 H12 119.8
C12 C13 C14 119.6(5)
C12 C13 H13 120.2
C14 C13 H13 120.2
C13 C14 C15 121.1(5)
C13 C14 H14 119.4
C15 C14 H14 119.4
C14 C15 C10 119.7(5)
C14 C15 H15 120.2
C10 C15 H15 120.2
O1 C16 N1 122.2(3)
O1 C16 C1 121.2(4)
N1 C16 C1 116.6(3)
N1 C17 C19 111.4(5)
N1 C17 C18 108.3(4)
C19 C17 C18 113.2(4)
N1 C17 H17 99(3)
C19 C17 H17 105(3)
C18 C17 H17 119(4)
C17 C18 H18A 109.5
C17 C18 H18B 109.5
H18A C18 H18B 109.5
C17 C18 H18C 109.5
H18A C18 H18C 109.5
H18B C18 H18C 109.5
C20 C19 C24 117.3(6)
C20 C19 C17 121.0(5)
C24 C19 C17 121.6(4)
C19 C20 C21 121.4(7)
C19 C20 H20 119.3
C21 C20 H20 119.3
C22 C21 C20 120.8(6)
C22 C21 H21 119.6
C20 C21 H21 119.6
C21 C22 C23 119.7(7)
C21 C22 H22 120.1
C23 C22 H22 120.1
C22 C23 C24 119.5(8)
C22 C23 H23 120.2
C24 C23 H23 120.2
C19 C24 C23 121.2(6)
C19 C24 H24 119.4
C23 C24 H24 119.4
N2 C25 C26 111.6(3)
N2 C25 C27 111.9(3)
C26 C25 C27 114.4(3)
N2 C25 H25 108(3)
C26 C25 H25 100(3)
C27 C25 H25 111(3)
C25 C26 H26A 109.5
C25 C26 H26B 109.5
H26A C26 H26B 109.5
C25 C26 H26C 109.5
H26A C26 H26C 109.5
H26B C26 H26C 109.5
C28 C27 C32 118.3(4)
C28 C27 C25 118.9(3)
C32 C27 C25 122.7(4)
C27 C28 C29 120.8(4)
C27 C28 H28 119.6
C29 C28 H28 119.6
C30 C29 C28 119.2(5)
C30 C29 H29 120.4
C28 C29 H29 120.4
C31 C30 C29 121.1(5)
C31 C30 H30 119.5
C29 C30 H30 119.5
C30 C31 C32 119.3(5)
C30 C31 H31 120.4
C32 C31 H31 120.4
C27 C32 C31 121.2(4)
C27 C32 H32 119.4
C31 C32 H32 119.4

loop_
_geom_bond_atom_site_label_1
_geom_bond_atom_site_label_2
_geom_bond_distance
O1 C16 1.224(4)
O2 C6 1.227(5)
N1 C16 1.337(5)
N1 C17 1.467(5)
N1 HN 0.86(5)
N2 C6 1.383(5)
N2 C7 1.426(5)
N2 C25 1.458(5)
C1 C2 1.525(6)
C1 C9 1.527(5)
C1 C16 1.530(5)
C1 H1 0.98(4)
C2 C3 1.527(6)
C2 H2A 0.9700
C2 H2B 0.9700
C3 C7 1.478(5)
C3 C4 1.526(6)
C3 H3 1.07(5)
C4 C5 1.511(7)
C4 H4A 0.9700
C4 H4B 0.9700
C5 C6 1.485(6)
C5 H5A 0.9700
C5 H5B 0.9700
C7 C8 1.342(6)
C8 C9 1.502(5)
C8 H8 0.88(4)
C9 C10 1.517(6)
C9 H9 0.98(5)
C10 C11 1.378(6)
C10 C15 1.393(6)
C11 C12 1.387(9)
C11 H11 0.9300
C12 C13 1.346(10)
C12 H12 0.9300
C13 C14 1.367(10)
C13 H13 0.9300
C14 C15 1.389(8)
C14 H14 0.9300
C15 H15 0.9300
C17 C19 1.506(8)
C17 C18 1.509(9)
C17 H17 0.92(5)
C18 H18A 0.9600
C18 H18B 0.9600
C18 H18C 0.9600
C19 C20 1.366(6)
C19 C24 1.385(9)
C20 C21 1.376(11)
C20 H20 0.9300
C21 C22 1.346(13)
C21 H21 0.9300
C22 C23 1.368(11)
C22 H22 0.9300
C23 C24 1.386(11)
C23 H23 0.9300
C24 H24 0.9300
C25 C26 1.520(5)
C25 C27 1.532(5)
C25 H25 0.93(5)
C26 H26A 0.9600
C26 H26B 0.9600
C26 H26C 0.9600
C27 C28 1.374(6)
C27 C32 1.380(6)
C28 C29 1.395(7)
C28 H28 0.9300
C29 C30 1.365(8)
C29 H29 0.9300
C30 C31 1.361(8)
C30 H30 0.9300
C31 C32 1.384(7)
C31 H31 0.9300
C32 H32 0.9300

loop_
_cod_related_entry_id
_cod_related_entry_database
_cod_related_entry_code
1 ChemSpider 9224248
